data_7113066
loop_
_publ_author_name
'Mousavi, Maliheh'
'B\'ereau, Virgine'
'Desplanches, C\'edric'
'Duhayon, Carine'
'Sutter, Jean-Pascal'

_publ_section_title
;
 Substantial exchange coupling for {Mo-NCS-M} combination: illustration
 for 1-D [{Mo(NCS)6}{NiL}2(NCS)]n.
;
_journal_issue 40
_journal_name_full 'Chemical communications (Cambridge, England)'
_journal_page_first 7519
_journal_page_last 7521
_journal_paper_doi 10.1039/c0cc02498h
_journal_volume 46
_journal_year 2010
_chemical_absolute_configuration ad
_chemical_formula_moiety 'C37 H44 Cr N15 Ni2 S7, C2 H3 N'
_chemical_formula_sum 'C39 H47 Cr N16 Ni2 S7'
_chemical_formula_weight 1133.79
_space_group_IT_number 4
_symmetry_cell_setting monoclinic
_symmetry_space_group_name_Hall 'P 2yb'
_symmetry_space_group_name_H-M 'P 1 21 1'
_atom_sites_solution_hydrogens geom
_atom_sites_solution_primary direct
_cell_angle_alpha 90
_cell_angle_beta 109.150(2)
_cell_angle_gamma 90
_cell_formula_units_Z 2
_cell_length_a 10.3765(7)
_cell_length_b 23.1054(15)
_cell_length_c 11.1193(8)
_cell_measurement_reflns_used 9899
_cell_measurement_temperature 180
_cell_measurement_theta_max 35
_cell_measurement_theta_min 3
_cell_volume 2518.4(3)
_computing_cell_refinement 'Apex2 (Bruker AXS, 2006)'
_computing_data_collection 'Apex2 (Bruker AXS, 2006)'
_computing_data_reduction 'Apex2 (Bruker AXS, 2006)'
_computing_molecular_graphics 'CAMERON (Watkin et al., 1996)'
_computing_publication_material 'CRYSTALS (Betteridge et al., 2003)'
_computing_structure_refinement 'CRYSTALS (Betteridge et al., 2003)'
_computing_structure_solution 'SIR92 (Altomare et al., 1994)'
_diffrn_ambient_temperature 180
_diffrn_measured_fraction_theta_full 0.995
_diffrn_measured_fraction_theta_max 0.919
_diffrn_measurement_device Area
_diffrn_measurement_device_type 'Bruker Kappa Apex2'
_diffrn_measurement_method '\f & \w scans'
_diffrn_radiation_monochromator graphite
_diffrn_radiation_type 'Mo K\a'
_diffrn_radiation_wavelength 0.71073
_diffrn_reflns_av_R_equivalents 0.039
_diffrn_reflns_limit_h_max 13
_diffrn_reflns_limit_h_min -16
_diffrn_reflns_limit_k_max 33
_diffrn_reflns_limit_k_min -37
_diffrn_reflns_limit_l_max 16
_diffrn_reflns_limit_l_min -18
_diffrn_reflns_number 38661
_diffrn_reflns_theta_full 31.074
_diffrn_reflns_theta_max 35.312
_diffrn_reflns_theta_min 1.763
_diffrn_standards_number 0
_exptl_absorpt_coefficient_mu 1.289
_exptl_absorpt_correction_T_max 0.85
_exptl_absorpt_correction_T_min 0.77
_exptl_absorpt_correction_type multi-scan
_exptl_absorpt_process_details 'Blessing, acta cryst. (1995), a51, 33-38'
_exptl_crystal_colour brown
_exptl_crystal_density_diffrn 1.495
_exptl_crystal_density_method 'not measured'
_exptl_crystal_description block
_exptl_crystal_F_000 1170
_exptl_crystal_size_max 0.200
_exptl_crystal_size_mid 0.200
_exptl_crystal_size_min 0.150
_refine_diff_density_max 2.24
_refine_diff_density_min -0.79
_refine_ls_abs_structure_details 'Flack (1983), 7141 Friedel-pairs'
_refine_ls_abs_structure_Flack 0.239(11)
_refine_ls_extinction_method None
_refine_ls_goodness_of_fit_ref 1.0658
_refine_ls_hydrogen_treatment constr
_refine_ls_matrix_type full
_refine_ls_number_parameters 587
_refine_ls_number_reflns 14765
_refine_ls_number_restraints 1
_refine_ls_R_factor_all 0.0638
_refine_ls_R_factor_gt 0.0553
_refine_ls_shift/su_max 0.0016540
_refine_ls_shift/su_mean 2.5647562
_refine_ls_structure_factor_coef F
_refine_ls_weighting_details
;
Method, part 1, Chebychev polynomial, (Watkin, 1994, Prince, 1982)
[weight] = 1.0/[A~0~*T~0~(x)+A~1~*T~1~(x) ... +A~n-1~]*T~n-1~(x)]
where A~i~ are the Chebychev coefficients listed below and x= Fcalc/Fmax
Method = Robust Weighting (Prince, 1982)
W = [weight] * [1-(deltaF/6*sigmaF)^2^]^2^
A~i~ are:
1.30 0.592 0.810
;
_refine_ls_weighting_scheme calc
_refine_ls_wR_factor_all 0.0676
_refine_ls_wR_factor_gt 0.0629
_refine_ls_wR_factor_ref 0.0612
_reflns_limit_h_max 15
_reflns_limit_h_min -16
_reflns_limit_k_max 33
_reflns_limit_k_min -37
_reflns_limit_l_max 18
_reflns_limit_l_min 0
_reflns_number_gt 15902
_reflns_number_total 18721
_reflns_threshold_expression I>2.0\s(I)
_oxford_refine_ls_r_factor_ref 0.0525
_oxford_reflns_number_all 18690
_oxford_reflns_threshold_expression_ref I>3.0\s(I)
_cod_data_source_file c0cc02498h.txt
_cod_data_source_block 3
_cod_depositor_comments
;
The following automatic conversions were performed:

'_symmetry_cell_setting' value 'Monoclinic' changed to 'monoclinic'
according to
/usr/data/users/saulius/automatic-downloads/retrospective/RSC/lib/dictionaries/cif_core.dic
dictionary named 'cif_core.dic' version 2.4.2 from 2011-04-26.

Automatic conversion script
Id: cif_fix_values 2281 2013-09-26 08:29:07Z andrius 

The following automatic conversions were performed:

data name '_diffrn_measurement_device-type' was replaced with
'_diffrn_measurement_device_type' as specified in the replacement
file 'data/replacement-values/replacement_tags.lst'.

Automatic conversion script
Id: cif_correct_tags 9268 2022-04-12 08:56:07Z antanas 
;
_cod_original_sg_symbol_H-M 'P 1 21 1 '
_cod_original_formula_sum 'C39 H47 Cr1 N16 Ni2 S7'
_cod_database_code 7113066

loop_
_symmetry_equiv_pos_as_xyz
x,y,z
-x,y+1/2,-z

loop_
_atom_site_label
_atom_site_type_symbol
_atom_site_fract_x
_atom_site_fract_y
_atom_site_fract_z
_atom_site_U_iso_or_equiv
_atom_site_occupancy
_atom_site_adp_type
_atom_site_refinement_flags_posn
Cr1 Cr 0.60874(5) 0.96840(3) 0.03282(5) 0.0177 1.0000 Uani .
Ni1 Ni 0.06377(4) 1.08839(3) -0.29410(4) 0.0220 1.0000 Uani .
Ni2 Ni 1.13727(4) 0.84553(3) 0.35427(4) 0.0239 1.0000 Uani .
C1 C 0.3248(3) 0.98764(13) -0.1806(3) 0.0219 1.0000 Uani .
C2 C 0.8903(3) 0.94677(14) 0.2472(3) 0.0227 1.0000 Uani .
C3 C 0.7284(3) 1.09467(14) 0.0577(3) 0.0220 1.0000 Uani .
C4 C 0.4753(3) 1.00798(15) 0.2344(4) 0.0268 1.0000 Uani .
C5 C 0.7407(3) 0.92699(15) -0.1700(4) 0.0274 1.0000 Uani .
C6 C 0.4903(3) 0.84260(17) 0.0130(3) 0.0271 1.0000 Uani .
C7 C 0.3336(3) 1.12907(15) -0.1961(3) 0.0245 1.0000 Uani .
C8 C 0.2897(3) 1.12078(15) -0.0814(3) 0.0236 1.0000 Uani .
C9 C 0.1085(4) 1.0888(2) -0.0059(4) 0.0324 1.0000 Uani .
C10 C -0.0096(4) 1.04662(18) -0.0499(4) 0.0319 1.0000 Uani .
C11 C -0.1299(4) 1.06389(17) -0.1659(4) 0.0297 1.0000 Uani .
C12 C -0.2237(3) 1.05532(18) -0.4003(4) 0.0324 1.0000 Uani .
C13 C -0.1925(4) 1.0359(2) -0.5197(4) 0.0351 1.0000 Uani .
C14 C -0.1139(4) 1.07737(17) -0.5764(4) 0.0307 1.0000 Uani .
C15 C 0.1206(4) 1.10771(16) -0.5247(3) 0.0272 1.0000 Uani .
C16 C 0.2492(3) 1.12146(15) -0.4184(3) 0.0253 1.0000 Uani .
C17 C 0.3756(4) 1.13568(18) -0.4286(4) 0.0320 1.0000 Uani .
C18 C 0.4827(4) 1.14772(19) -0.3148(5) 0.0354 1.0000 Uani .
C19 C 0.4636(3) 1.14571(15) -0.1999(4) 0.0288 1.0000 Uani .
C20 C 0.3872(4) 1.13680(18) 0.0462(4) 0.0324 1.0000 Uani .
C21 C 0.1123(5) 1.1171(2) -0.6594(4) 0.0412 1.0000 Uani .
C22 C -0.1188(3) 1.20219(14) -0.3254(3) 0.0253 1.0000 Uani .
C23 C 0.8713(4) 0.80161(15) 0.2657(4) 0.0301 1.0000 Uani .
C24 C 0.9098(4) 0.80979(16) 0.1468(4) 0.0307 1.0000 Uani .
C25 C 1.0880(5) 0.8434(2) 0.0678(4) 0.0405 1.0000 Uani .
C26 C 1.2080(5) 0.8860(2) 0.1086(5) 0.0416 1.0000 Uani .
C27 C 1.3295(4) 0.8697(2) 0.2227(4) 0.0369 1.0000 Uani .
C28 C 1.4274(4) 0.8758(2) 0.4574(4) 0.0370 1.0000 Uani .
C29 C 1.4026(4) 0.8958(2) 0.5805(4) 0.0378 1.0000 Uani .
C30 C 1.3228(4) 0.85480(17) 0.6366(5) 0.0369 1.0000 Uani .
C31 C 1.0915(4) 0.82286(17) 0.5905(4) 0.0313 1.0000 Uani .
C32 C 0.9593(3) 0.80786(16) 0.4835(4) 0.0273 1.0000 Uani .
C33 C 0.8371(4) 0.7910(2) 0.4998(5) 0.0382 1.0000 Uani .
C34 C 0.7289(4) 0.7794(2) 0.3883(5) 0.0418 1.0000 Uani .
C35 C 0.7432(4) 0.78342(17) 0.2697(4) 0.0338 1.0000 Uani .
C36 C 0.8200(5) 0.7897(2) 0.0214(4) 0.0425 1.0000 Uani .
C37 C 1.1003(6) 0.8117(2) 0.7246(4) 0.0471 1.0000 Uani .
C38 C 0.4094(6) 0.6905(3) -0.3192(5) 0.0525 1.0000 Uani .
C39 C 0.5349(6) 0.7166(2) -0.3231(5) 0.0460 1.0000 Uani .
N1 N 0.4328(3) 0.98843(13) -0.1054(3) 0.0248 1.0000 Uani .
N2 N 0.7844(3) 0.94792(13) 0.1706(3) 0.0262 1.0000 Uani .
N3 N 0.6800(3) 1.04952(13) 0.0390(3) 0.0254 1.0000 Uani .
N4 N 0.5243(3) 0.99221(14) 0.1635(3) 0.0272 1.0000 Uani .
N5 N 0.6934(3) 0.94496(14) -0.0975(3) 0.0277 1.0000 Uani .
N6 N 0.5390(3) 0.88814(12) 0.0299(3) 0.0254 1.0000 Uani .
N7 N 0.2342(3) 1.11863(12) -0.3045(3) 0.0221 1.0000 Uani .
N8 N 0.1698(3) 1.09999(13) -0.1057(3) 0.0246 1.0000 Uani .
N9 N -0.1039(3) 1.04788(14) -0.2850(3) 0.0284 1.0000 Uani .
N10 N 0.0229(3) 1.08972(14) -0.4885(3) 0.0258 1.0000 Uani .
N11 N -0.0304(4) 1.16899(15) -0.3044(3) 0.0336 1.0000 Uani .
N12 N 0.9711(3) 0.81335(14) 0.3697(3) 0.0286 1.0000 Uani .
N13 N 1.0303(3) 0.83330(14) 0.1694(3) 0.0287 1.0000 Uani .
N14 N 1.3069(3) 0.88420(14) 0.3444(3) 0.0301 1.0000 Uani .
N15 N 1.1858(3) 0.84166(14) 0.5530(3) 0.0293 1.0000 Uani .
N16 N 0.6343(7) 0.7363(3) -0.3268(7) 0.0750 1.0000 Uani .
S1 S 0.17299(9) 0.98465(5) -0.28842(10) 0.0323 1.0000 Uani .
S2 S 1.04002(9) 0.94666(5) 0.35952(11) 0.0341 1.0000 Uani .
S3 S 0.79303(10) 1.15931(5) 0.07901(11) 0.0343 1.0000 Uani .
S4 S 0.40608(13) 1.03135(6) 0.33835(13) 0.0437 1.0000 Uani .
S5 S 0.80777(13) 0.90342(6) -0.27301(13) 0.0437 1.0000 Uani .
S6 S 0.42056(10) 0.77850(5) -0.00810(11) 0.0363 1.0000 Uani .
S7 S -0.24786(9) 1.24729(4) -0.35694(11) 0.0325 1.0000 Uani .
H91 H 0.0770 1.1255 0.0190 0.0417 1.0000 Uiso R
H92 H 0.1779 1.0726 0.0672 0.0406 1.0000 Uiso R
H101 H -0.0448 1.0390 0.0213 0.0413 1.0000 Uiso R
H102 H 0.0280 1.0093 -0.0691 0.0409 1.0000 Uiso R
H111 H -0.1418 1.1067 -0.1634 0.0376 1.0000 Uiso R
H112 H -0.2131 1.0444 -0.1673 0.0371 1.0000 Uiso R
H121 H -0.2569 1.0955 -0.4080 0.0396 1.0000 Uiso R
H122 H -0.2945 1.0308 -0.3903 0.0393 1.0000 Uiso R
H131 H -0.2785 1.0287 -0.5864 0.0460 1.0000 Uiso R
H132 H -0.1384 1.0001 -0.4996 0.0465 1.0000 Uiso R
H141 H -0.1650 1.1138 -0.5994 0.0396 1.0000 Uiso R
H142 H -0.1095 1.0599 -0.6543 0.0391 1.0000 Uiso R
H171 H 0.3872 1.1372 -0.5086 0.0392 1.0000 Uiso R
H181 H 0.5700 1.1562 -0.3175 0.0426 1.0000 Uiso R
H191 H 0.5339 1.1544 -0.1250 0.0353 1.0000 Uiso R
H201 H 0.3384 1.1398 0.1065 0.0505 1.0000 Uiso R
H202 H 0.4316 1.1722 0.0403 0.0502 1.0000 Uiso R
H203 H 0.4546 1.1065 0.0745 0.0509 1.0000 Uiso R
H213 H 0.0210 1.1166 -0.7120 0.0656 1.0000 Uiso R
H212 H 0.1541 1.1540 -0.6605 0.0653 1.0000 Uiso R
H211 H 0.1640 1.0878 -0.6838 0.0656 1.0000 Uiso R
H251 H 1.0189 0.8598 -0.0054 0.0517 1.0000 Uiso R
H252 H 1.1188 0.8063 0.0438 0.0525 1.0000 Uiso R
H261 H 1.1707 0.9233 0.1276 0.0539 1.0000 Uiso R
H262 H 1.2432 0.8915 0.0364 0.0539 1.0000 Uiso R
H271 H 1.4096 0.8897 0.2226 0.0460 1.0000 Uiso R
H272 H 1.3459 0.8275 0.2216 0.0464 1.0000 Uiso R
H281 H 1.5042 0.8950 0.4469 0.0460 1.0000 Uiso R
H282 H 1.4462 0.8340 0.4666 0.0460 1.0000 Uiso R
H291 H 1.4919 0.9019 0.6472 0.0483 1.0000 Uiso R
H292 H 1.3502 0.9326 0.5600 0.0484 1.0000 Uiso R
H301 H 1.3200 0.8717 0.7152 0.0442 1.0000 Uiso R
H302 H 1.3778 0.8199 0.6574 0.0440 1.0000 Uiso R
H331 H 0.8292 0.7865 0.5806 0.0493 1.0000 Uiso R
H341 H 0.6430 0.7691 0.3927 0.0547 1.0000 Uiso R
H351 H 0.6715 0.7743 0.1960 0.0406 1.0000 Uiso R
H363 H 0.8514 0.8059 -0.0447 0.0695 1.0000 Uiso R
H362 H 0.7270 0.8003 0.0077 0.0694 1.0000 Uiso R
H361 H 0.8272 0.7479 0.0183 0.0696 1.0000 Uiso R
H373 H 1.1821 0.7911 0.7662 0.0763 1.0000 Uiso R
H372 H 1.1004 0.8483 0.7653 0.0764 1.0000 Uiso R
H371 H 1.0208 0.7889 0.7223 0.0752 1.0000 Uiso R
H381 H 0.3873 0.7057 -0.2484 0.0812 1.0000 Uiso R
H382 H 0.3369 0.6991 -0.3958 0.0810 1.0000 Uiso R
H383 H 0.4227 0.6487 -0.3103 0.0811 1.0000 Uiso R
H14 H 1.2903 0.9216 0.3414 0.0387 1.0000 Uiso R
H9 H -0.0849 1.0107 -0.2791 0.0371 1.0000 Uiso R

loop_
_atom_site_aniso_label
_atom_site_aniso_U_11
_atom_site_aniso_U_22
_atom_site_aniso_U_33
_atom_site_aniso_U_23
_atom_site_aniso_U_13
_atom_site_aniso_U_12
Cr1 0.01467(16) 0.01628(16) 0.02085(18) 0.00084(14) 0.00412(13) 0.00074(13)
Ni1 0.01693(16) 0.02465(19) 0.02444(19) -0.00007(15) 0.00697(14) -0.00064(13)
Ni2 0.01605(16) 0.02416(19) 0.0311(2) 0.00656(16) 0.00708(14) 0.00107(13)
C1 0.0215(12) 0.0184(12) 0.0230(13) -0.0032(10) 0.0035(10) 0.0013(9)
C2 0.0205(12) 0.0181(12) 0.0288(15) 0.0011(11) 0.0071(11) 0.0040(9)
C3 0.0203(11) 0.0213(13) 0.0226(13) 0.0035(11) 0.0047(10) 0.0033(10)
C4 0.0221(13) 0.0266(15) 0.0311(17) 0.0010(12) 0.0080(12) 0.0000(11)
C5 0.0224(14) 0.0248(14) 0.0327(18) -0.0049(12) 0.0059(12) -0.0003(11)
C6 0.0209(12) 0.0265(14) 0.0290(16) -0.0015(13) 0.0015(11) 0.0005(11)
C7 0.0187(13) 0.0243(14) 0.0262(15) -0.0028(11) 0.0017(11) 0.0009(10)
C8 0.0238(14) 0.0243(14) 0.0211(14) -0.0029(11) 0.0052(11) 0.0022(10)
C9 0.0309(15) 0.045(2) 0.0236(15) 0.0012(15) 0.0122(12) -0.0007(15)
C10 0.0317(17) 0.0380(19) 0.0302(18) 0.0042(14) 0.0158(14) -0.0005(13)
C11 0.0258(15) 0.0320(17) 0.0344(18) -0.0015(14) 0.0142(13) 0.0001(12)
C12 0.0165(13) 0.0414(19) 0.0365(19) -0.0073(15) 0.0049(12) -0.0049(12)
C13 0.0235(15) 0.042(2) 0.0341(19) -0.0072(16) 0.0022(14) -0.0012(13)
C14 0.0231(14) 0.0385(19) 0.0255(15) -0.0054(13) 0.0013(12) 0.0044(12)
C15 0.0289(15) 0.0281(15) 0.0233(15) 0.0026(12) 0.0068(12) 0.0041(11)
C16 0.0235(14) 0.0260(14) 0.0274(16) 0.0025(12) 0.0098(12) 0.0007(10)
C17 0.0262(15) 0.041(2) 0.0329(18) 0.0049(15) 0.0150(14) 0.0015(13)
C18 0.0239(15) 0.0367(19) 0.048(2) 0.0053(16) 0.0155(15) -0.0029(13)
C19 0.0212(14) 0.0220(14) 0.0392(19) -0.0020(12) 0.0046(13) -0.0023(10)
C20 0.0298(17) 0.0356(18) 0.0259(16) -0.0051(13) 0.0011(13) 0.0007(13)
C21 0.036(2) 0.057(3) 0.0287(19) 0.0090(17) 0.0076(16) 0.0060(18)
C22 0.0288(14) 0.0262(14) 0.0229(13) -0.0017(11) 0.0111(11) -0.0039(11)
C23 0.0227(14) 0.0214(14) 0.041(2) -0.0017(13) 0.0040(13) 0.0012(11)
C24 0.0320(17) 0.0251(16) 0.0340(18) -0.0015(13) 0.0092(14) 0.0004(12)
C25 0.044(2) 0.053(2) 0.0273(17) -0.0068(18) 0.0160(16) -0.015(2)
C26 0.045(2) 0.042(2) 0.042(2) 0.0061(18) 0.0194(19) -0.0044(17)
C27 0.0353(19) 0.040(2) 0.041(2) -0.0004(16) 0.0205(17) -0.0096(15)
C28 0.0191(14) 0.047(2) 0.044(2) -0.0147(18) 0.0097(14) -0.0086(13)
C29 0.0275(17) 0.040(2) 0.039(2) -0.0096(17) 0.0012(15) -0.0082(15)
C30 0.0251(15) 0.0300(18) 0.051(2) -0.0023(16) 0.0055(15) 0.0034(12)
C31 0.0321(17) 0.0314(16) 0.0288(17) -0.0019(13) 0.0077(14) 0.0053(13)
C32 0.0222(13) 0.0284(15) 0.0319(17) 0.0093(12) 0.0098(12) 0.0019(11)
C33 0.0330(18) 0.040(2) 0.045(2) 0.0057(17) 0.0179(17) -0.0027(15)
C34 0.0270(17) 0.039(2) 0.062(3) 0.0069(19) 0.0177(18) -0.0045(14)
C35 0.0185(14) 0.0299(17) 0.043(2) -0.0011(15) -0.0029(13) -0.0009(11)
C36 0.037(2) 0.052(3) 0.0295(19) -0.0097(17) -0.0022(16) -0.0095(17)
C37 0.057(3) 0.058(3) 0.0261(19) 0.0107(18) 0.0120(18) 0.013(2)
C38 0.051(3) 0.058(3) 0.044(3) 0.014(2) 0.010(2) -0.002(2)
C39 0.064(3) 0.036(2) 0.045(2) 0.0000(17) 0.027(2) 0.0023(19)
N1 0.0226(12) 0.0224(12) 0.0264(13) -0.0006(10) 0.0039(10) 0.0042(9)
N2 0.0220(12) 0.0233(12) 0.0283(14) 0.0018(10) 0.0014(10) 0.0033(9)
N3 0.0217(11) 0.0228(12) 0.0307(14) 0.0040(10) 0.0073(10) 0.0038(9)
N4 0.0226(12) 0.0283(13) 0.0284(14) 0.0038(11) 0.0053(10) -0.0025(10)
N5 0.0259(13) 0.0263(13) 0.0310(15) -0.0001(11) 0.0092(11) -0.0007(10)
N6 0.0234(12) 0.0207(12) 0.0304(14) -0.0019(10) 0.0064(10) -0.0009(9)
N7 0.0206(11) 0.0246(12) 0.0204(12) -0.0014(9) 0.0060(9) 0.0001(8)
N8 0.0260(12) 0.0286(14) 0.0185(11) -0.0035(10) 0.0063(10) -0.0006(10)
N9 0.0197(12) 0.0307(14) 0.0352(16) -0.0048(12) 0.0097(11) -0.0020(10)
N10 0.0218(11) 0.0298(13) 0.0231(12) -0.0048(11) 0.0035(9) 0.0015(10)
N11 0.0339(16) 0.0305(15) 0.0354(17) 0.0041(12) 0.0102(13) -0.0019(12)
N12 0.0239(13) 0.0279(14) 0.0333(16) -0.0016(11) 0.0083(11) -0.0012(10)
N13 0.0278(13) 0.0297(15) 0.0269(14) 0.0023(11) 0.0068(11) -0.0006(10)
N14 0.0251(13) 0.0269(14) 0.0376(17) 0.0013(12) 0.0091(12) -0.0012(10)
N15 0.0241(12) 0.0284(13) 0.0311(14) -0.0038(12) 0.0029(10) 0.0057(11)
N16 0.087(4) 0.064(3) 0.095(4) -0.004(3) 0.059(4) -0.005(3)
S1 0.0218(3) 0.0276(4) 0.0372(5) -0.0065(3) -0.0044(3) 0.0035(3)
S2 0.0232(4) 0.0261(4) 0.0411(5) -0.0032(4) -0.0056(3) 0.0039(3)
S3 0.0306(4) 0.0213(4) 0.0426(5) -0.0016(3) 0.0005(4) -0.0035(3)
S4 0.0463(6) 0.0509(6) 0.0434(6) -0.0072(5) 0.0278(5) 0.0030(5)
S5 0.0502(6) 0.0424(6) 0.0492(6) -0.0128(5) 0.0308(5) -0.0002(5)
S6 0.0306(4) 0.0212(4) 0.0459(6) 0.0040(3) -0.0028(4) -0.0070(3)
S7 0.0221(3) 0.0238(4) 0.0512(6) -0.0047(4) 0.0115(3) -0.0026(3)

loop_
_atom_type_symbol
_atom_type_scat_dispersion_real
_atom_type_scat_dispersion_imag
_atom_type_scat_Cromer_Mann_a1
_atom_type_scat_Cromer_Mann_b1
_atom_type_scat_Cromer_Mann_a2
_atom_type_scat_Cromer_Mann_b2
_atom_type_scat_Cromer_Mann_a3
_atom_type_scat_Cromer_Mann_b3
_atom_type_scat_Cromer_Mann_a4
_atom_type_scat_Cromer_Mann_b4
_atom_type_scat_Cromer_Mann_c
_atom_type_scat_source
C 0.0033 0.0016 2.3100 20.8439 1.0200 10.2075 1.5886 0.5687 0.8650 51.6512 0.2156 'International Tables Vol C 4.2.6.8 and 6.1.1.4'
H 0.0000 0.0000 0.4930 10.5109 0.3229 26.1257 0.1402 3.1424 0.0408 57.7998 0.0030 'International Tables Vol C 4.2.6.8 and 6.1.1.4'
N 0.0061 0.0033 12.2126 0.0057 3.1322 9.8933 2.0125 28.9975 1.1663 0.5826 -11.5290 'International Tables Vol C 4.2.6.8 and 6.1.1.4'
O 0.0106 0.0060 3.0485 13.2771 2.2868 5.7011 1.5463 0.3239 0.8670 32.9089 0.2508 'International Tables Vol C 4.2.6.8 and 6.1.1.4'
Cl 0.1484 0.1585 11.4604 0.0104 7.1964 1.1662 6.2556 18.5194 1.6455 47.7784 -9.5574 'International Tables Vol C 4.2.6.8 and 6.1.1.4'
Ni 0.3393 1.1124 12.8376 3.8785 7.2920 0.2565 4.4438 12.1763 2.3800 66.3421 1.0341 'International Tables Vol C 4.2.6.8 and 6.1.1.4'
Mo -1.6832 0.6857 3.7025 0.2772 17.2356 1.0958 12.8876 11.0040 3.7429 61.6584 4.3875 'International Tables Vol C 4.2.6.8 and 6.1.1.4'
S 0.1246 0.1234 6.9053 1.4679 5.2034 22.2151 1.4379 0.2536 1.5863 56.1720 0.8669 'International Tables Vol C 4.2.6.8 and 6.1.1.4'
Cr 0.3209 0.6236 10.6406 6.1038 7.3537 0.3920 3.3240 20.2626 1.4922 98.7399 1.1832 'International Tables Vol C 4.2.6.8 and 6.1.1.4'

loop_
_geom_angle_atom_site_label_1
_geom_angle_site_symmetry_1
_geom_angle_atom_site_label_2
_geom_angle_atom_site_label_3
_geom_angle
_geom_angle_publ_flag
N1 . Cr1 N2 179.68(14) yes
N1 . Cr1 N3 92.46(12) yes
N2 . Cr1 N3 87.83(12) yes
N1 . Cr1 N4 89.29(12) yes
N2 . Cr1 N4 90.84(13) yes
N3 . Cr1 N4 87.85(13) yes
N1 . Cr1 N5 90.74(13) yes
N2 . Cr1 N5 89.13(13) yes
N3 . Cr1 N5 91.92(13) yes
N4 . Cr1 N5 179.76(14) yes
N1 . Cr1 N6 88.16(12) yes
N2 . Cr1 N6 91.55(13) yes
N3 . Cr1 N6 179.03(15) yes
N4 . Cr1 N6 91.42(13) yes
N5 . Cr1 N6 88.82(13) yes
N7 . Ni1 N8 79.55(12) yes
N7 . Ni1 N9 173.32(12) yes
N8 . Ni1 N9 101.17(13) yes
N7 . Ni1 N10 79.06(12) yes
N8 . Ni1 N10 158.60(12) yes
N9 . Ni1 N10 100.16(13) yes
N7 . Ni1 N11 95.43(13) yes
N8 . Ni1 N11 91.37(13) yes
N9 . Ni1 N11 91.20(13) yes
N10 . Ni1 N11 89.88(13) yes
N7 . Ni1 S1 86.33(9) yes
N8 . Ni1 S1 90.69(9) yes
N9 . Ni1 S1 87.01(9) yes
N10 . Ni1 S1 88.72(9) yes
N11 . Ni1 S1 177.50(10) yes
S7 2_645 Ni2 N12 93.88(10) yes
S7 2_645 Ni2 N13 88.98(10) yes
N12 . Ni2 N13 80.04(14) yes
S7 2_645 Ni2 N14 89.85(10) yes
N12 . Ni2 N14 175.82(14) yes
N13 . Ni2 N14 101.93(14) yes
S7 2_645 Ni2 N15 89.89(9) yes
N12 . Ni2 N15 78.69(13) yes
N13 . Ni2 N15 158.57(13) yes
N14 . Ni2 N15 99.47(13) yes
S7 2_645 Ni2 S2 176.58(3) yes
N12 . Ni2 S2 88.81(10) yes
N13 . Ni2 S2 93.56(9) yes
N14 . Ni2 S2 87.38(10) yes
N15 . Ni2 S2 88.57(9) yes
N1 . C1 S1 178.3(3) yes
N2 . C2 S2 178.1(3) yes
N3 . C3 S3 177.9(3) yes
N4 . C4 S4 179.3(3) yes
N5 . C5 S5 178.5(4) yes
N6 . C6 S6 178.8(4) yes
C8 . C7 C19 128.2(3) yes
C8 . C7 N7 112.7(3) yes
C19 . C7 N7 119.2(3) yes
C7 . C8 C20 118.4(3) yes
C7 . C8 N8 114.5(3) yes
C20 . C8 N8 127.1(3) yes
C10 . C9 N8 111.9(3) yes
C10 . C9 H91 109.7 no
N8 . C9 H91 109.1 no
C10 . C9 H92 108.9 no
N8 . C9 H92 108.4 no
H91 . C9 H92 108.7 no
C9 . C10 C11 117.1(3) yes
C9 . C10 H101 109.1 no
C11 . C10 H101 108.0 no
C9 . C10 H102 107.0 no
C11 . C10 H102 108.3 no
H101 . C10 H102 106.8 no
C10 . C11 N9 110.6(3) yes
C10 . C11 H111 108.0 no
N9 . C11 H111 109.4 no
C10 . C11 H112 111.7 no
N9 . C11 H112 107.0 no
H111 . C11 H112 110.0 no
C13 . C12 N9 111.2(3) yes
C13 . C12 H121 111.5 no
N9 . C12 H121 110.9 no
C13 . C12 H122 108.3 no
N9 . C12 H122 106.8 no
H121 . C12 H122 108.0 no
C12 . C13 C14 118.0(3) yes
C12 . C13 H131 108.0 no
C14 . C13 H131 106.0 no
C12 . C13 H132 108.4 no
C14 . C13 H132 106.3 no
H131 . C13 H132 110.0 no
C13 . C14 N10 112.3(3) yes
C13 . C14 H141 109.3 no
N10 . C14 H141 109.2 no
C13 . C14 H142 107.2 no
N10 . C14 H142 111.0 no
H141 . C14 H142 107.6 no
C16 . C15 C21 120.4(3) yes
C16 . C15 N10 114.4(3) yes
C21 . C15 N10 125.1(4) yes
C15 . C16 C17 127.2(3) yes
C15 . C16 N7 112.9(3) yes
C17 . C16 N7 119.8(3) yes
C16 . C17 C18 117.4(3) yes
C16 . C17 H171 120.2 no
C18 . C17 H171 122.4 no
C17 . C18 C19 121.5(3) yes
C17 . C18 H181 119.9 no
C19 . C18 H181 118.6 no
C7 . C19 C18 118.2(3) yes
C7 . C19 H191 120.4 no
C18 . C19 H191 121.4 no
C8 . C20 H201 109.4 no
C8 . C20 H202 109.8 no
H201 . C20 H202 111.3 no
C8 . C20 H203 108.8 no
H201 . C20 H203 108.3 no
H202 . C20 H203 109.2 no
C15 . C21 H213 109.9 no
C15 . C21 H212 105.4 no
H213 . C21 H212 111.8 no
C15 . C21 H211 109.3 no
H213 . C21 H211 111.2 no
H212 . C21 H211 109.1 no
N11 . C22 S7 178.0(3) yes
C24 . C23 C35 126.0(4) yes
C24 . C23 N12 112.8(3) yes
C35 . C23 N12 121.2(4) yes
C23 . C24 C36 121.4(4) yes
C23 . C24 N13 113.2(3) yes
C36 . C24 N13 125.4(4) yes
C26 . C25 N13 111.9(3) yes
C26 . C25 H251 107.6 no
N13 . C25 H251 109.5 no
C26 . C25 H252 109.7 no
N13 . C25 H252 108.8 no
H251 . C25 H252 109.3 no
C25 . C26 C27 117.3(4) yes
C25 . C26 H261 106.4 no
C27 . C26 H261 108.3 no
C25 . C26 H262 108.7 no
C27 . C26 H262 106.4 no
H261 . C26 H262 109.5 no
C26 . C27 N14 111.7(4) yes
C26 . C27 H271 111.5 no
N14 . C27 H271 106.9 no
C26 . C27 H272 109.5 no
N14 . C27 H272 108.2 no
H271 . C27 H272 109.0 no
C29 . C28 N14 112.2(3) yes
C29 . C28 H281 111.0 no
N14 . C28 H281 110.2 no
C29 . C28 H282 106.7 no
N14 . C28 H282 107.7 no
H281 . C28 H282 109.0 no
C28 . C29 C30 116.6(4) yes
C28 . C29 H291 108.6 no
C30 . C29 H291 106.5 no
C28 . C29 H292 106.9 no
C30 . C29 H292 107.3 no
H291 . C29 H292 110.9 no
C29 . C30 N15 114.7(4) yes
C29 . C30 H301 107.5 no
N15 . C30 H301 110.5 no
C29 . C30 H302 105.0 no
N15 . C30 H302 110.8 no
H301 . C30 H302 108.0 no
C32 . C31 C37 119.0(4) yes
C32 . C31 N15 114.5(3) yes
C37 . C31 N15 126.4(4) yes
C31 . C32 C33 125.7(4) yes
C31 . C32 N12 112.5(3) yes
C33 . C32 N12 121.8(4) yes
C32 . C33 C34 116.0(4) yes
C32 . C33 H331 121.8 no
C34 . C33 H331 122.2 no
C33 . C34 C35 121.9(4) yes
C33 . C34 H341 120.1 no
C35 . C34 H341 118.0 no
C23 . C35 C34 116.7(4) yes
C23 . C35 H351 121.8 no
C34 . C35 H351 121.5 no
C24 . C36 H363 109.2 no
C24 . C36 H362 111.1 no
H363 . C36 H362 110.5 no
C24 . C36 H361 108.3 no
H363 . C36 H361 108.0 no
H362 . C36 H361 109.6 no
C31 . C37 H373 109.1 no
C31 . C37 H372 108.2 no
H373 . C37 H372 110.4 no
C31 . C37 H371 107.2 no
H373 . C37 H371 110.8 no
H372 . C37 H371 111.1 no
C39 . C38 H381 109.4 no
C39 . C38 H382 109.7 no
H381 . C38 H382 109.0 no
C39 . C38 H383 108.5 no
H381 . C38 H383 110.2 no
H382 . C38 H383 110.0 no
C38 . C39 N16 178.9(6) yes
Cr1 . N1 C1 165.1(3) yes
Cr1 . N2 C2 167.3(3) yes
Cr1 . N3 C3 171.8(3) yes
Cr1 . N4 C4 176.9(3) yes
Cr1 . N5 C5 174.5(3) yes
Cr1 . N6 C6 171.9(3) yes
C16 . N7 C7 123.9(3) yes
C16 . N7 Ni1 118.0(2) yes
C7 . N7 Ni1 117.7(2) yes
C9 . N8 C8 122.6(3) yes
C9 . N8 Ni1 122.1(2) yes
C8 . N8 Ni1 115.3(2) yes
C11 . N9 C12 113.5(3) yes
C11 . N9 Ni1 110.1(2) yes
C12 . N9 Ni1 113.5(2) yes
C11 . N9 H9 106.3 no
C12 . N9 H9 106.5 no
Ni1 . N9 H9 106.4 no
C14 . N10 C15 123.3(3) yes
C14 . N10 Ni1 121.2(2) yes
C15 . N10 Ni1 115.1(2) yes
Ni1 . N11 C22 157.8(3) yes
C32 . N12 C23 122.3(3) yes
C32 . N12 Ni2 119.2(3) yes
C23 . N12 Ni2 118.3(3) yes
C25 . N13 C24 121.7(3) yes
C25 . N13 Ni2 122.6(3) yes
C24 . N13 Ni2 115.3(3) yes
C27 . N14 C28 114.0(3) yes
C27 . N14 Ni2 110.6(2) yes
C28 . N14 Ni2 114.2(3) yes
C27 . N14 H14 106.0 no
C28 . N14 H14 105.3 no
Ni2 . N14 H14 105.9 no
C30 . N15 Ni2 120.7(3) yes
C30 . N15 C31 124.3(4) yes
Ni2 . N15 C31 114.8(3) yes
Ni1 . S1 C1 106.33(11) yes
Ni2 . S2 C2 105.44(12) yes
Ni2 2_655 S7 C22 103.37(12) yes

loop_
_geom_bond_atom_site_label_1
_geom_bond_atom_site_label_2
_geom_bond_site_symmetry_2
_geom_bond_distance
_geom_bond_publ_flag
Cr1 N1 . 2.017(3) yes
Cr1 N2 . 2.015(3) yes
Cr1 N3 . 2.008(3) yes
Cr1 N4 . 2.005(3) yes
Cr1 N5 . 2.000(3) yes
Cr1 N6 . 1.987(3) yes
Ni1 N7 . 1.939(3) yes
Ni1 N8 . 2.039(3) yes
Ni1 N9 . 2.008(3) yes
Ni1 N10 . 2.062(3) yes
Ni1 N11 . 2.088(4) yes
Ni1 S1 . 2.6432(10) yes
Ni2 S7 2_645 2.5394(10) yes
Ni2 N12 . 1.936(3) yes
Ni2 N13 . 2.010(3) yes
Ni2 N14 . 2.009(3) yes
Ni2 N15 . 2.101(3) yes
Ni2 S2 . 2.5534(10) yes
C1 N1 . 1.158(4) yes
C1 S1 . 1.638(3) yes
C2 N2 . 1.149(4) yes
C2 S2 . 1.643(3) yes
C3 N3 . 1.147(4) yes
C3 S3 . 1.622(3) yes
C4 N4 . 1.129(5) yes
C4 S4 . 1.640(4) yes
C5 N5 . 1.150(5) yes
C5 S5 . 1.617(4) yes
C6 N6 . 1.156(5) yes
C6 S6 . 1.631(4) yes
C7 C8 . 1.501(5) yes
C7 C19 . 1.416(5) yes
C7 N7 . 1.327(4) yes
C8 C20 . 1.495(5) yes
C8 N8 . 1.277(4) yes
C9 C10 . 1.516(6) yes
C9 N8 . 1.472(4) yes
C9 H91 . 0.981 no
C9 H92 . 0.967 no
C10 C11 . 1.525(6) yes
C10 H101 . 0.990 no
C10 H102 . 0.998 no
C11 N9 . 1.482(5) yes
C11 H111 . 0.997 no
C11 H112 . 0.969 no
C12 C13 . 1.534(6) yes
C12 N9 . 1.474(5) yes
C12 H121 . 0.984 no
C12 H122 . 0.963 no
C13 C14 . 1.522(6) yes
C13 H131 . 0.970 no
C13 H132 . 0.983 no
C14 N10 . 1.464(4) yes
C14 H141 . 0.983 no
C14 H142 . 0.970 no
C15 C16 . 1.498(5) yes
C15 C21 . 1.487(6) yes
C15 N10 . 1.277(5) yes
C16 C17 . 1.392(5) yes
C16 N7 . 1.328(5) yes
C17 C18 . 1.411(6) yes
C17 H171 . 0.937 no
C18 C19 . 1.356(6) yes
C18 H181 . 0.937 no
C19 H191 . 0.932 no
C20 H201 . 0.966 no
C20 H202 . 0.951 no
C20 H203 . 0.966 no
C21 H213 . 0.936 no
C21 H212 . 0.960 no
C21 H211 . 0.957 no
C22 N11 . 1.160(5) yes
C22 S7 . 1.641(4) yes
C23 C24 . 1.513(6) yes
C23 C35 . 1.409(5) yes
C23 N12 . 1.303(5) yes
C24 C36 . 1.475(6) yes
C24 N13 . 1.309(5) yes
C25 C26 . 1.534(6) yes
C25 N13 . 1.461(5) yes
C25 H251 . 0.968 no
C25 H252 . 0.982 no
C26 C27 . 1.515(7) yes
C26 H261 . 0.994 no
C26 H262 . 0.993 no
C27 N14 . 1.486(5) yes
C27 H271 . 0.950 no
C27 H272 . 0.991 no
C28 C29 . 1.544(6) yes
C28 N14 . 1.466(5) yes
C28 H281 . 0.953 no
C28 H282 . 0.984 no
C29 C30 . 1.520(6) yes
C29 H291 . 0.989 no
C29 H292 . 0.996 no
C30 N15 . 1.452(5) yes
C30 H301 . 0.967 no
C30 H302 . 0.971 no
C31 C32 . 1.532(5) yes
C31 C37 . 1.485(6) yes
C31 N15 . 1.260(5) yes
C32 C33 . 1.394(5) yes
C32 N12 . 1.317(5) yes
C33 C34 . 1.398(7) yes
C33 H331 . 0.934 no
C34 C35 . 1.377(7) yes
C34 H341 . 0.939 no
C35 H351 . 0.933 no
C36 H363 . 0.972 no
C36 H362 . 0.959 no
C36 H361 . 0.970 no
C37 H373 . 0.951 no
C37 H372 . 0.958 no
C37 H371 . 0.972 no
C38 C39 . 1.449(8) yes
C38 H381 . 0.956 no
C38 H382 . 0.955 no
C38 H383 . 0.976 no
C39 N16 . 1.140(8) yes
N9 H9 . 0.880 no
N14 H14 . 0.880 no
